data_2013970
loop_
_publ_author_name
'Kubicki, Maciej'

_publ_section_title
;
 1-(4-Bromophenyl)-2-methyl-4-nitro-1<i>H</i>-imidazole: bifurcated
 Br&#x00B7;&#x00B7;&#x00B7;O halogen--nitro bonds
;
_journal_issue 5
_journal_name_full 'Acta Crystallographica Section C'
_journal_page_first o341
_journal_page_last o343
_journal_paper_doi 10.1107/S010827010400650X
_journal_volume 60
_journal_year 2004
_chemical_formula_iupac 'C10 H8 Br N3 O2'
_chemical_formula_moiety 'C10 H8 Br N3 O2'
_chemical_formula_sum 'C10 H8 Br N3 O2'
_chemical_formula_weight 282.10
_chemical_name_systematic
;
1-(4-Bromophenyl)-2-methyl-4-nitro-1H-imidazole
;
_space_group_IT_number 19
_symmetry_cell_setting orthorhombic
_symmetry_space_group_name_Hall 'P 2ac 2ab'
_symmetry_space_group_name_H-M 'P 21 21 21'
_atom_sites_solution_hydrogens geom
_atom_sites_solution_primary direct
_atom_sites_solution_secondary difmap
_audit_creation_method SHELXL97
_cell_angle_alpha 90.00
_cell_angle_beta 90.00
_cell_angle_gamma 90.00
_cell_formula_units_Z 4
_cell_length_a 4.1443(5)
_cell_length_b 10.4459(8)
_cell_length_c 24.1758(19)
_cell_measurement_reflns_used 2848
_cell_measurement_temperature 100.0(10)
_cell_measurement_theta_max 18
_cell_measurement_theta_min 3
_cell_volume 1046.59(17)
_computing_cell_refinement CrysAlisCCD
_computing_data_collection 'CrysAlisCCD (Oxford Diffraction, 2002)'
_computing_data_reduction 'CrysAlisRED (Oxford Diffraction, 2002)'
_computing_molecular_graphics 'Stereochemical Workstation (Siemens, 1989)'
_computing_structure_refinement 'SHELXL97 (Sheldrick, 1997)'
_computing_structure_solution 'SHELXS97 (Sheldrick, 1990)'
_diffrn_ambient_temperature 100.0(10)
_diffrn_measured_fraction_theta_full 0.971
_diffrn_measured_fraction_theta_max 0.871
_diffrn_measurement_device_type 'KUMA KM-4 CCD four-circle'
_diffrn_measurement_method \w
_diffrn_radiation_monochromator graphite
_diffrn_radiation_source 'fine-focus sealed tube'
_diffrn_radiation_type MoK\a
_diffrn_radiation_wavelength 0.71073
_diffrn_reflns_av_R_equivalents 0.0962
_diffrn_reflns_av_sigmaI/netI 0.0794
_diffrn_reflns_limit_h_max 3
_diffrn_reflns_limit_h_min -5
_diffrn_reflns_limit_k_max 13
_diffrn_reflns_limit_k_min -13
_diffrn_reflns_limit_l_max 15
_diffrn_reflns_limit_l_min -31
_diffrn_reflns_number 4145
_diffrn_reflns_theta_full 25.00
_diffrn_reflns_theta_max 29.15
_diffrn_reflns_theta_min 4.65
_exptl_absorpt_coefficient_mu 3.915
_exptl_absorpt_correction_T_max 0.676
_exptl_absorpt_correction_T_min 0.389
_exptl_absorpt_correction_type multi-scan
_exptl_absorpt_process_details '(SORTAV; Blessing, 1989)'
_exptl_crystal_colour colourless
_exptl_crystal_density_diffrn 1.790
_exptl_crystal_density_meas ?
_exptl_crystal_density_method 'not measured'
_exptl_crystal_description prism
_exptl_crystal_F_000 560
_exptl_crystal_size_max 0.6
_exptl_crystal_size_mid 0.15
_exptl_crystal_size_min 0.1
_refine_diff_density_max 0.733
_refine_diff_density_min -0.954
_refine_ls_abs_structure_details 'Flack (1983), with x Friedel pairs'
_refine_ls_abs_structure_Flack -0.018(15)
_refine_ls_extinction_method none
_refine_ls_goodness_of_fit_ref 1.101
_refine_ls_hydrogen_treatment constr
_refine_ls_matrix_type full
_refine_ls_number_parameters 146
_refine_ls_number_reflns 2308
_refine_ls_number_restraints 0
_refine_ls_restrained_S_all 1.101
_refine_ls_R_factor_all 0.0527
_refine_ls_R_factor_gt 0.0399
_refine_ls_shift/su_max 0.001
_refine_ls_shift/su_mean 0.000
_refine_ls_structure_factor_coef Fsqd
_refine_ls_weighting_details 'calc w = 1/[\s^2^(Fo^2^)+(0.0539P)^2^+0.104P] where P=(Fo^2^+2Fc^2^)/3'
_refine_ls_weighting_scheme calc
_refine_ls_wR_factor_gt 0.0862
_refine_ls_wR_factor_ref 0.0973
_reflns_number_gt 1977
_reflns_number_total 2308
_reflns_threshold_expression I>2\s(I)
_cod_data_source_file fg1748.cif
_cod_data_source_block I
_cod_depositor_comments
;
The following automatic conversions were performed:

'_exptl_crystal_density_meas' value 'not measured' was changed to '?'
- the value is perceived as not measured.

Automatic conversion script
Id: cif_fix_values 3008 2015-01-20 13:52:24Z robertas 
;
_cod_original_sg_symbol_H-M 'P21 21 21'
_cod_database_code 2013970
_cod_database_fobs_code 2013970

loop_
_symmetry_equiv_pos_as_xyz
'x, y, z'
'-x+1/2, -y, z+1/2'
'x+1/2, -y+1/2, -z'
'-x, y+1/2, -z+1/2'

loop_
_atom_site_label
_atom_site_fract_x
_atom_site_fract_y
_atom_site_fract_z
_atom_site_U_iso_or_equiv
_atom_site_adp_type
_atom_site_calc_flag
_atom_site_refinement_flags
_atom_site_occupancy
_atom_site_disorder_assembly
_atom_site_disorder_group
_atom_site_type_symbol
N1 0.8048(9) 0.6622(3) 0.67555(12) 0.0137(7) Uani d . 1 . . N
C11 0.8719(10) 0.6033(4) 0.62277(13) 0.0124(8) Uani d . 1 . . C
C12 1.0078(10) 0.4834(4) 0.62080(15) 0.0153(9) Uani d . 1 . . C
H12 1.0584 0.4398 0.6542 0.018 Uiso calc R 1 . . H
C13 1.0716(11) 0.4255(4) 0.57008(15) 0.0174(8) Uani d . 1 . . C
H13 1.1652 0.3426 0.5685 0.021 Uiso calc R 1 . . H
C14 0.9959(10) 0.4914(4) 0.52152(15) 0.0148(9) Uani d . 1 . . C
Br14 1.09105(11) 0.41611(4) 0.451856(15) 0.02178(13) Uani d . 1 . . Br
C15 0.8543(10) 0.6117(4) 0.52344(15) 0.0185(9) Uani d . 1 . . C
H15 0.7996 0.6547 0.4901 0.022 Uiso calc R 1 . . H
C16 0.7923(11) 0.6695(4) 0.57435(15) 0.0165(8) Uani d . 1 . . C
H16 0.6978 0.7522 0.5761 0.020 Uiso calc R 1 . . H
C2 0.9153(11) 0.7801(4) 0.69409(14) 0.0142(8) Uani d . 1 . . C
C21 1.1314(11) 0.8655(4) 0.66054(15) 0.0156(8) Uani d . 1 . . C
H21A 0.9998 0.9192 0.6361 0.020 Uiso calc R 1 . . H
H21B 1.2777 0.8129 0.6382 0.020 Uiso calc R 1 . . H
H21C 1.2577 0.9202 0.6854 0.020 Uiso calc R 1 . . H
N3 0.8066(8) 0.8049(3) 0.74438(12) 0.0137(7) Uani d . 1 . . N
C4 0.6262(10) 0.7002(4) 0.75764(14) 0.0109(7) Uani d . 1 . . C
N4 0.4561(9) 0.6931(3) 0.80942(12) 0.0146(7) Uani d . 1 . . N
O41 0.4836(7) 0.7810(3) 0.84256(11) 0.0205(7) Uani d . 1 . . O
O42 0.2918(8) 0.5960(3) 0.81753(11) 0.0214(7) Uani d . 1 . . O
C5 0.6208(11) 0.6093(4) 0.71680(13) 0.0127(8) Uani d . 1 . . C
H5 0.5147 0.5287 0.7170 0.015 Uiso calc R 1 . . H

loop_
_atom_site_aniso_label
_atom_site_aniso_U_11
_atom_site_aniso_U_22
_atom_site_aniso_U_33
_atom_site_aniso_U_12
_atom_site_aniso_U_13
_atom_site_aniso_U_23
N1 0.0142(19) 0.0160(17) 0.0109(13) -0.0005(14) -0.0001(12) -0.0009(12)
C11 0.014(2) 0.0130(18) 0.0104(14) -0.0002(17) 0.0015(13) -0.0007(13)
C12 0.018(2) 0.0151(19) 0.0126(16) -0.0032(16) -0.0028(14) 0.0015(14)
C13 0.018(2) 0.0181(19) 0.0166(16) 0.001(2) 0.0000(16) -0.0049(15)
C14 0.017(2) 0.0158(19) 0.0119(16) -0.0001(15) 0.0015(13) -0.0063(14)
Br14 0.0243(2) 0.0289(2) 0.01213(17) 0.0013(2) 0.00213(16) -0.00668(16)
C15 0.016(2) 0.028(2) 0.0113(16) 0.0005(18) 0.0002(14) 0.0041(15)
C16 0.015(2) 0.021(2) 0.0139(18) 0.0037(18) 0.0015(15) 0.0020(16)
C2 0.013(2) 0.0187(19) 0.0107(15) 0.007(2) -0.0018(16) 0.0000(13)
C21 0.014(2) 0.0153(18) 0.0173(17) 0.0016(18) 0.0034(15) 0.0025(14)
N3 0.0129(18) 0.0163(17) 0.0119(14) -0.0008(14) -0.0013(12) 0.0009(12)
C4 0.014(2) 0.0087(17) 0.0102(15) 0.0035(17) -0.0009(14) 0.0006(12)
N4 0.0156(19) 0.0175(17) 0.0107(14) 0.0021(15) -0.0015(13) 0.0021(12)
O41 0.0276(19) 0.0197(15) 0.0142(13) -0.0034(13) 0.0022(11) -0.0065(11)
O42 0.0264(17) 0.0202(15) 0.0175(13) -0.0076(15) 0.0044(11) 0.0003(12)
C5 0.015(2) 0.0138(18) 0.0096(14) -0.0021(17) -0.0011(14) 0.0019(12)

loop_
_atom_type_symbol
_atom_type_description
_atom_type_scat_dispersion_real
_atom_type_scat_dispersion_imag
_atom_type_scat_source
C C 0.0033 0.0016 'International Tables Vol C Tables 4.2.6.8 and 6.1.1.4'
H H 0.0000 0.0000 'International Tables Vol C Tables 4.2.6.8 and 6.1.1.4'
N N 0.0061 0.0033 'International Tables Vol C Tables 4.2.6.8 and 6.1.1.4'
O O 0.0106 0.0060 'International Tables Vol C Tables 4.2.6.8 and 6.1.1.4'
Br Br -0.2901 2.4595 'International Tables Vol C Tables 4.2.6.8 and 6.1.1.4'

loop_
_geom_angle_atom_site_label_1
_geom_angle_atom_site_label_2
_geom_angle_atom_site_label_3
_geom_angle
_geom_angle_publ_flag
C5 N1 C2 107.8(3) y
C5 N1 C11 125.3(3) ?
C2 N1 C11 126.9(3) ?
C12 C11 C16 121.2(3) ?
C12 C11 N1 119.9(3) ?
C16 C11 N1 118.9(3) ?
C11 C12 C13 120.3(4) ?
C11 C12 H12 119.9 ?
C13 C12 H12 119.9 ?
C12 C13 C14 118.9(4) ?
C12 C13 H13 120.5 ?
C14 C13 H13 120.5 ?
C15 C14 C13 120.9(3) y
C15 C14 Br14 119.5(3) y
C13 C14 Br14 119.6(3) y
C14 C15 C16 119.9(3) ?
C14 C15 H15 120.0 ?
C16 C15 H15 120.0 ?
C15 C16 C11 118.8(4) ?
C15 C16 H16 120.6 ?
C11 C16 H16 120.6 ?
N3 C2 N1 111.0(4) ?
N3 C2 C21 125.7(4) ?
N1 C2 C21 123.3(3) ?
C2 C21 H21A 109.5 ?
C2 C21 H21B 109.5 ?
H21A C21 H21B 109.5 ?
C2 C21 H21C 109.5 ?
H21A C21 H21C 109.5 ?
H21B C21 H21C 109.5 ?
C2 N3 C4 104.3(3) y
N3 C4 C5 113.3(3) ?
N3 C4 N4 121.0(3) y
C5 C4 N4 125.7(4) y
O41 N4 O42 124.2(3) y
O41 N4 C4 119.0(3) y
O42 N4 C4 116.7(3) y
C4 C5 N1 103.6(3) ?
C4 C5 H5 128.2 ?
N1 C5 H5 128.2 ?

loop_
_geom_bond_atom_site_label_1
_geom_bond_atom_site_label_2
_geom_bond_site_symmetry_2
_geom_bond_distance
_geom_bond_publ_flag
N1 C5 . 1.372(5) y
N1 C2 . 1.389(5) y
N1 C11 . 1.443(4) y
C11 C12 . 1.375(5) ?
C11 C16 . 1.399(5) ?
C12 C13 . 1.392(5) ?
C12 H12 . 0.9500 ?
C13 C14 . 1.396(5) ?
C13 H13 . 0.9500 ?
C14 C15 . 1.388(6) ?
C14 Br14 . 1.900(4) y
C15 C16 . 1.395(5) ?
C15 H15 . 0.9500 ?
C16 H16 . 0.9500 ?
C2 N3 . 1.322(5) y
C2 C21 . 1.502(6) ?
C21 H21A . 0.9800 ?
C21 H21B . 0.9800 ?
C21 H21C . 0.9800 ?
N3 C4 . 1.363(5) y
C4 C5 . 1.370(5) ?
C4 N4 . 1.439(5) y
N4 O41 . 1.224(4) y
N4 O42 . 1.237(4) y
C5 H5 . 0.9500 ?

loop_
_geom_hbond_atom_site_label_D
_geom_hbond_atom_site_label_H
_geom_hbond_atom_site_label_A
_geom_hbond_site_symmetry_A
_geom_hbond_distance_DH
_geom_hbond_distance_HA
_geom_hbond_distance_DA
_geom_hbond_angle_DHA
C12 H12 O41 4_746 0.95 2.52 3.114(5) 121
C21 H21A O42 4_656 0.98 2.48 3.026(5) 115
C21 H21C O42 4_756 0.98 2.62 3.434(5) 141
C5 H5 N3 4_646 0.95 2.85 3.759(5) 161

loop_
_geom_torsion_atom_site_label_1
_geom_torsion_atom_site_label_2
_geom_torsion_atom_site_label_3
_geom_torsion_atom_site_label_4
_geom_torsion
C5 N1 C11 C12 -55.4(6)
C2 N1 C11 C12 123.8(5)
C5 N1 C11 C16 123.7(4)
C2 N1 C11 C16 -57.1(6)
C16 C11 C12 C13 0.5(7)
N1 C11 C12 C13 179.6(4)
C11 C12 C13 C14 0.1(6)
C12 C13 C14 C15 -1.1(7)
C12 C13 C14 Br14 178.4(3)
C13 C14 C15 C16 1.4(6)
Br14 C14 C15 C16 -178.1(3)
C14 C15 C16 C11 -0.7(6)
C12 C11 C16 C15 -0.2(7)
N1 C11 C16 C15 -179.3(4)
C5 N1 C2 N3 -0.9(5)
C11 N1 C2 N3 179.7(4)
C5 N1 C2 C21 178.7(4)
C11 N1 C2 C21 -0.6(6)
N1 C2 N3 C4 0.3(4)
C21 C2 N3 C4 -179.3(4)
C2 N3 C4 C5 0.5(5)
C2 N3 C4 N4 -177.9(4)
N3 C4 N4 O41 -2.4(6)
C5 C4 N4 O41 179.5(4)
N3 C4 N4 O42 178.3(3)
C5 C4 N4 O42 0.2(6)
N3 C4 C5 N1 -1.0(5)
N4 C4 C5 N1 177.2(4)
C2 N1 C5 C4 1.1(4)
C11 N1 C5 C4 -179.5(4)

loop_
_cod_related_entry_id
_cod_related_entry_database
_cod_related_entry_code
1 ChemSpider 2274071
